data_4076051
loop_
_publ_author_name
'Shimada, Shigeru'
'Rao, Maddali L. N.'
'Li, Yong-Hua'
'Tanaka, Masato'

_publ_section_title
;
 Reaction of 1-(Dimethylsilyl)-2-silylbenzene with Platinum(0) Phosphine
 Complexes
;
_journal_issue 24
_journal_name_full Organometallics
_journal_page_first 6029
_journal_paper_doi 10.1021/om050498j
_journal_volume 24
_journal_year 2005
_chemical_formula_moiety 'C22 H40 P2 Pt Si4 '
_chemical_formula_sum 'C22 H40 P2 Pt Si4'
_chemical_formula_weight 673.94
_space_group_IT_number 14
_symmetry_cell_setting monoclinic
_symmetry_Int_Tables_number 14
_symmetry_space_group_name_Hall '-P 2ybc'
_symmetry_space_group_name_H-M 'P 1 21/c 1'
_atom_sites_solution_hydrogens mixed
_atom_sites_solution_primary heavy
_atom_sites_solution_secondary difmap
_audit_creation_date 2005-02-04
_audit_creation_method 'by CrystalStructure 3.6.0'
_cell_angle_alpha 90
_cell_angle_beta 115.4060(10)
_cell_angle_gamma 90
_cell_formula_units_Z 8
_cell_length_a 16.8631(8)
_cell_length_b 18.9110(9)
_cell_length_c 19.5125(10)
_cell_measurement_temperature 153(1)
_cell_volume 5620.7(5)
_computing_cell_refinement 'Bruker SMART'
_computing_data_collection 'Bruker SMART'
_computing_data_reduction 'Bruker SAINT; CrystalStructure'
_computing_molecular_graphics 'Ortep-3 for Windows'
_computing_publication_material 'CrystalStructure 3.6.0'
_computing_structure_refinement SHELXL
_computing_structure_solution 'DIRDIF99 (PATTY)'
_diffrn_ambient_temperature 153(1)
_diffrn_detector_area_resol_mean '8.366 [pixels/mm]'
_diffrn_measured_fraction_theta_full 0.9179
_diffrn_measured_fraction_theta_max 0.9179
_diffrn_measurement_device_type 'CCD area detector'
_diffrn_measurement_method 'phi and omega scans'
_diffrn_radiation_monochromator graphite
_diffrn_radiation_source 'rotating anode'
_diffrn_radiation_type 'Mo K\a'
_diffrn_radiation_wavelength 0.7107
_diffrn_reflns_av_R_equivalents 0.037
_diffrn_reflns_limit_h_max 21
_diffrn_reflns_limit_h_min -17
_diffrn_reflns_limit_k_max 24
_diffrn_reflns_limit_k_min -25
_diffrn_reflns_limit_l_max 25
_diffrn_reflns_limit_l_min -25
_diffrn_reflns_number 33289
_diffrn_reflns_theta_full 28.30
_diffrn_reflns_theta_max 28.30
_exptl_absorpt_coefficient_mu 5.266
_exptl_absorpt_correction_T_max 0.9249
_exptl_absorpt_correction_T_min 0.4669
_exptl_absorpt_correction_type empirical
_exptl_absorpt_process_details
;
SADABS; Sheldrick 1996
;
_exptl_crystal_colour colorless
_exptl_crystal_density_diffrn 1.593
_exptl_crystal_density_method 'not measured'
_exptl_crystal_description plate
_exptl_crystal_F_000 2688
_exptl_crystal_size_max 0.17
_exptl_crystal_size_mid 0.16
_exptl_crystal_size_min 0.01
_refine_diff_density_max 1.95
_refine_diff_density_min -0.80
_refine_ls_extinction_method none
_refine_ls_goodness_of_fit_ref 1.036
_refine_ls_hydrogen_treatment mixed
_refine_ls_number_parameters 556
_refine_ls_number_reflns 12820
_refine_ls_R_factor_all 0.0485
_refine_ls_R_factor_gt 0.0353
_refine_ls_shift/su_max 0.0010
_refine_ls_structure_factor_coef Fsqd
_refine_ls_weighting_details 'calc w=1/[\s^2^(Fo^2^)+(0.0379P)^2^+5.7541P] where P=(Fo^2^+2Fc^2^)/3'
_refine_ls_weighting_scheme calc
_refine_ls_wR_factor_gt 0.0792
_refine_ls_wR_factor_ref 0.0868
_reflns_number_gt 10431
_reflns_number_total 12820
_reflns_threshold_expression F^2^>2.0\s(F^2^)
_cod_data_source_file om050498jsi20050615_100229.cif
_cod_data_source_block Compound_18
_cod_depositor_comments
;
The following automatic conversions were performed:

'_atom_sites_solution_hydrogens' value 'difmap & geom' was changed to
'mixed'.

Automatic conversion script
Id: cif_fix_values 6452 2018-10-05 10:23:21Z andrius 
;
_cod_original_formula_sum 'C22 H40 P2 Pt Si4 '
_cod_database_code 4076051

loop_
_symmetry_equiv_pos_site_id
_symmetry_equiv_pos_as_xyz
1 +X,+Y,+Z
2 -X,1/2+Y,1/2-Z
3 -X,-Y,-Z
4 +X,1/2-Y,1/2+Z

loop_
_atom_site_label
_atom_site_type_symbol
_atom_site_fract_x
_atom_site_fract_y
_atom_site_fract_z
_atom_site_U_iso_or_equiv
_atom_site_adp_type
_atom_site_occupancy
_atom_site_symmetry_multiplicity
_atom_site_calc_flag
_atom_site_refinement_flags
Pt(1) Pt 0.257760(10) 0.160550(10) 0.013410(10) 0.01922(5) Uani 1.00 1 d .
Pt(2) Pt 0.228230(10) 0.679580(10) 0.012690(10) 0.02058(6) Uani 1.00 1 d .
P(1) P 0.35205(9) 0.07589(7) 0.09767(7) 0.0274(3) Uani 1.00 1 d .
P(2) P 0.26103(9) 0.21329(7) 0.12410(8) 0.0288(3) Uani 1.00 1 d .
P(3) P 0.24506(10) 0.74911(8) -0.08076(8) 0.0343(3) Uani 1.00 1 d .
P(4) P 0.12067(9) 0.61890(7) -0.09118(7) 0.0276(3) Uani 1.00 1 d .
Si(1) Si 0.37446(9) 0.23218(8) 0.01100(8) 0.0281(3) Uani 1.00 1 d .
Si(2) Si 0.16480(9) 0.24986(7) -0.07024(8) 0.0264(3) Uani 1.00 1 d .
Si(3) Si 0.25154(9) 0.10055(7) -0.09753(7) 0.0240(3) Uani 1.00 1 d .
Si(4) Si 0.13055(10) 0.09154(8) -0.00692(8) 0.0277(3) Uani 1.00 1 d .
Si(5) Si 0.34108(10) 0.59676(8) 0.02533(9) 0.0326(3) Uani 1.00 1 d .
Si(6) Si 0.20947(9) 0.60734(7) 0.10588(8) 0.0247(3) Uani 1.00 1 d .
Si(7) Si 0.33842(9) 0.74210(7) 0.11788(8) 0.0260(3) Uani 1.00 1 d .
Si(8) Si 0.12925(9) 0.76406(8) 0.02574(8) 0.0281(3) Uani 1.00 1 d .
C(1) C 0.3271(4) 0.3064(3) -0.0587(3) 0.0294(12) Uani 1.00 1 d .
C(2) C 0.3792(4) 0.3571(3) -0.0729(4) 0.040(1) Uani 1.00 1 d .
C(3) C 0.3434(5) 0.4091(3) -0.1253(4) 0.047(2) Uani 1.00 1 d .
C(4) C 0.2539(5) 0.4117(3) -0.1665(4) 0.049(2) Uani 1.00 1 d .
C(5) C 0.1995(4) 0.3630(3) -0.1532(3) 0.039(1) Uani 1.00 1 d .
C(6) C 0.2358(4) 0.3100(3) -0.0990(3) 0.0274(11) Uani 1.00 1 d .
C(7) C 0.1517(3) 0.0390(3) -0.1334(3) 0.0266(11) Uani 1.00 1 d .
C(8) C 0.1298(4) -0.0025(3) -0.1989(3) 0.0341(13) Uani 1.00 1 d .
C(9) C 0.0602(4) -0.0505(3) -0.2214(3) 0.0367(13) Uani 1.00 1 d .
C(10) C 0.0136(4) -0.0578(3) -0.1789(4) 0.045(2) Uani 1.00 1 d .
C(11) C 0.0336(4) -0.0168(3) -0.1156(3) 0.0377(13) Uani 1.00 1 d .
C(12) C 0.1026(3) 0.0326(3) -0.0919(3) 0.0290(11) Uani 1.00 1 d .
C(13) C 0.0652(4) 0.2193(3) -0.1569(3) 0.044(2) Uani 1.00 1 d .
C(14) C 0.1147(4) 0.3159(3) -0.0279(4) 0.045(2) Uani 1.00 1 d .
C(15) C 0.3499(4) 0.0421(3) -0.0822(3) 0.0359(13) Uani 1.00 1 d .
C(16) C 0.2472(4) 0.1549(3) -0.1802(3) 0.0356(13) Uani 1.00 1 d .
C(17) C 0.3517(4) 0.0911(3) 0.1902(3) 0.038(1) Uani 1.00 1 d .
C(18) C 0.3488(4) 0.1699(3) 0.2043(3) 0.037(1) Uani 1.00 1 d .
C(19) C 0.4680(4) 0.0805(3) 0.1189(3) 0.038(1) Uani 1.00 1 d .
C(20) C 0.3281(4) -0.0170(3) 0.0839(3) 0.044(2) Uani 1.00 1 d .
C(21) C 0.2910(5) 0.3062(3) 0.1478(4) 0.053(2) Uani 1.00 1 d .
C(22) C 0.1671(4) 0.2017(3) 0.1448(3) 0.043(2) Uani 1.00 1 d .
C(23) C 0.3566(3) 0.5336(3) 0.1051(3) 0.0317(12) Uani 1.00 1 d .
C(24) C 0.4262(4) 0.4836(3) 0.1329(4) 0.048(2) Uani 1.00 1 d .
C(25) C 0.4418(4) 0.4443(3) 0.1963(4) 0.050(2) Uani 1.00 1 d .
C(26) C 0.3894(4) 0.4515(3) 0.2334(4) 0.046(2) Uani 1.00 1 d .
C(27) C 0.3193(4) 0.4985(3) 0.2065(3) 0.0368(13) Uani 1.00 1 d .
C(28) C 0.3032(4) 0.5408(3) 0.1422(3) 0.0310(12) Uani 1.00 1 d .
C(29) C 0.2820(3) 0.8119(3) 0.1513(3) 0.0240(10) Uani 1.00 1 d .
C(30) C 0.3277(4) 0.8519(3) 0.2169(3) 0.0302(12) Uani 1.00 1 d .
C(31) C 0.2869(4) 0.9063(3) 0.2371(3) 0.0338(13) Uani 1.00 1 d .
C(32) C 0.1993(4) 0.9221(3) 0.1914(3) 0.0340(13) Uani 1.00 1 d .
C(33) C 0.1530(4) 0.8825(3) 0.1281(3) 0.0324(12) Uani 1.00 1 d .
C(34) C 0.1929(4) 0.8261(3) 0.1070(3) 0.0265(11) Uani 1.00 1 d .
C(35) C 0.2050(4) 0.6533(3) 0.1907(3) 0.037(1) Uani 1.00 1 d .
C(36) C 0.1067(4) 0.5516(3) 0.0740(3) 0.041(1) Uani 1.00 1 d .
C(37) C 0.4256(4) 0.7904(3) 0.0992(3) 0.040(1) Uani 1.00 1 d .
C(38) C 0.4128(4) 0.6905(3) 0.2048(3) 0.040(1) Uani 1.00 1 d .
C(39) C 0.1525(4) 0.7271(4) -0.1712(3) 0.050(2) Uani 1.00 1 d .
C(40) C 0.1344(4) 0.6484(4) -0.1750(3) 0.045(2) Uani 1.00 1 d .
C(41) C 0.3411(4) 0.7336(4) -0.0989(4) 0.048(2) Uani 1.00 1 d .
C(42) C 0.2400(5) 0.8446(3) -0.0788(4) 0.056(2) Uani 1.00 1 d .
C(43) C 0.1222(4) 0.5236(3) -0.1001(4) 0.048(2) Uani 1.00 1 d .
C(44) C 0.0059(4) 0.6379(3) -0.1171(3) 0.039(1) Uani 1.00 1 d .
H(1) H 0.436(3) 0.193(3) -0.013(3) 0.03(1) Uiso 1.00 1 d .
H(2) H 0.439(3) 0.268(3) 0.085(3) 0.03(1) Uiso 1.00 1 d .
H(3) H 0.056(4) 0.130(3) -0.017(3) 0.04(2) Uiso 1.00 1 d .
H(4) H 0.147(4) 0.048(3) 0.055(3) 0.05(2) Uiso 1.00 1 d .
H(5) H 0.4412 0.3550 -0.0450 0.048 Uiso 1.00 1 c R
H(6) H 0.3799 0.4432 -0.1334 0.056 Uiso 1.00 1 c R
H(7) H 0.2286 0.4469 -0.2045 0.059 Uiso 1.00 1 c R
H(8) H 0.1376 0.3661 -0.1812 0.046 Uiso 1.00 1 c R
H(9) H 0.1626 0.0021 -0.2279 0.041 Uiso 1.00 1 c R
H(10) H 0.0452 -0.0780 -0.2660 0.044 Uiso 1.00 1 c R
H(11) H -0.0327 -0.0913 -0.1934 0.054 Uiso 1.00 1 c R
H(12) H 0.0003 -0.0220 -0.0871 0.045 Uiso 1.00 1 c R
H(13) H 0.0810 0.2131 -0.1994 0.053 Uiso 1.00 1 c R
H(14) H 0.0186 0.2548 -0.1704 0.053 Uiso 1.00 1 c R
H(15) H 0.0444 0.1743 -0.1459 0.053 Uiso 1.00 1 c R
H(16) H 0.0579 0.2981 -0.0328 0.054 Uiso 1.00 1 c R
H(17) H 0.1061 0.3610 -0.0549 0.054 Uiso 1.00 1 c R
H(18) H 0.1540 0.3229 0.0258 0.054 Uiso 1.00 1 c R
H(19) H 0.3943 0.0701 -0.0900 0.043 Uiso 1.00 1 c R
H(20) H 0.3310 0.0028 -0.1184 0.043 Uiso 1.00 1 c R
H(21) H 0.3751 0.0235 -0.0303 0.043 Uiso 1.00 1 c R
H(22) H 0.1858 0.1643 -0.2150 0.043 Uiso 1.00 1 c R
H(23) H 0.2756 0.1288 -0.2070 0.043 Uiso 1.00 1 c R
H(24) H 0.2779 0.1998 -0.1615 0.043 Uiso 1.00 1 c R
H(25) H 0.2999 0.0678 0.1917 0.046 Uiso 1.00 1 c R
H(26) H 0.4051 0.0702 0.2306 0.046 Uiso 1.00 1 c R
H(27) H 0.4058 0.1915 0.2130 0.045 Uiso 1.00 1 c R
H(28) H 0.3395 0.1771 0.2506 0.045 Uiso 1.00 1 c R
H(29) H 0.5030 0.0626 0.1703 0.046 Uiso 1.00 1 c R
H(30) H 0.4842 0.1297 0.1155 0.046 Uiso 1.00 1 c R
H(31) H 0.4793 0.0516 0.0824 0.046 Uiso 1.00 1 c R
H(32) H 0.2926 -0.0309 0.1104 0.053 Uiso 1.00 1 c R
H(33) H 0.3831 -0.0439 0.1042 0.053 Uiso 1.00 1 c R
H(34) H 0.2954 -0.0268 0.0296 0.053 Uiso 1.00 1 c R
H(35) H 0.3546 0.3099 0.1782 0.064 Uiso 1.00 1 c R
H(36) H 0.2605 0.3248 0.1769 0.064 Uiso 1.00 1 c R
H(37) H 0.2740 0.3336 0.1010 0.064 Uiso 1.00 1 c R
H(38) H 0.1251 0.2401 0.1213 0.051 Uiso 1.00 1 c R
H(39) H 0.1864 0.2026 0.1998 0.051 Uiso 1.00 1 c R
H(40) H 0.1391 0.1562 0.1245 0.051 Uiso 1.00 1 c R
H(41) H 0.419(4) 0.621(3) 0.036(3) 0.05(2) Uiso 1.00 1 d .
H(42) H 0.344(4) 0.556(4) -0.031(4) 0.07(2) Uiso 1.00 1 d .
H(43) H 0.080(3) 0.806(3) -0.038(3) 0.024(13) Uiso 1.00 1 d .
H(44) H 0.076(5) 0.734(4) 0.053(4) 0.09(3) Uiso 1.00 1 d .
H(45) H 0.4624 0.4774 0.1071 0.057 Uiso 1.00 1 c R
H(46) H 0.4894 0.4118 0.2147 0.060 Uiso 1.00 1 c R
H(47) H 0.4010 0.4243 0.2776 0.055 Uiso 1.00 1 c R
H(48) H 0.2821 0.5023 0.2316 0.044 Uiso 1.00 1 c R
H(49) H 0.3876 0.8416 0.2481 0.036 Uiso 1.00 1 c R
H(50) H 0.3186 0.9328 0.2820 0.041 Uiso 1.00 1 c R
H(51) H 0.1718 0.9604 0.2041 0.041 Uiso 1.00 1 c R
H(52) H 0.0929 0.8930 0.0979 0.039 Uiso 1.00 1 c R
H(53) H 0.2645 0.6572 0.2315 0.045 Uiso 1.00 1 c R
H(54) H 0.1682 0.6259 0.2084 0.045 Uiso 1.00 1 c R
H(55) H 0.1800 0.7008 0.1758 0.045 Uiso 1.00 1 c R
H(56) H 0.0603 0.5787 0.0797 0.049 Uiso 1.00 1 c R
H(57) H 0.1192 0.5088 0.1052 0.049 Uiso 1.00 1 c R
H(58) H 0.0872 0.5384 0.0207 0.049 Uiso 1.00 1 c R
H(59) H 0.4753 0.7586 0.1092 0.048 Uiso 1.00 1 c R
H(60) H 0.4459 0.8317 0.1326 0.048 Uiso 1.00 1 c R
H(61) H 0.4009 0.8059 0.0462 0.048 Uiso 1.00 1 c R
H(62) H 0.3861 0.6881 0.2406 0.049 Uiso 1.00 1 c R
H(63) H 0.4698 0.7142 0.2291 0.049 Uiso 1.00 1 c R
H(64) H 0.4209 0.6426 0.1898 0.049 Uiso 1.00 1 c R
H(65) H 0.0997 0.7535 -0.1760 0.060 Uiso 1.00 1 c R
H(66) H 0.1663 0.7411 -0.2137 0.060 Uiso 1.00 1 c R
H(67) H 0.1837 0.6224 -0.1780 0.054 Uiso 1.00 1 c R
H(68) H 0.0804 0.6376 -0.2213 0.054 Uiso 1.00 1 c R
H(69) H 0.3894 0.7640 -0.0658 0.058 Uiso 1.00 1 c R
H(70) H 0.3266 0.7444 -0.1521 0.058 Uiso 1.00 1 c R
H(71) H 0.3588 0.6839 -0.0887 0.058 Uiso 1.00 1 c R
H(72) H 0.1791 0.8600 -0.1079 0.067 Uiso 1.00 1 c R
H(73) H 0.2768 0.8647 -0.1014 0.067 Uiso 1.00 1 c R
H(74) H 0.2611 0.8607 -0.0262 0.067 Uiso 1.00 1 c R
H(75) H 0.1567 0.5109 -0.1278 0.058 Uiso 1.00 1 c R
H(76) H 0.0620 0.5062 -0.1278 0.058 Uiso 1.00 1 c R
H(77) H 0.1487 0.5022 -0.0495 0.058 Uiso 1.00 1 c R
H(78) H -0.0161 0.6059 -0.0897 0.047 Uiso 1.00 1 c R
H(79) H -0.0282 0.6312 -0.1718 0.047 Uiso 1.00 1 c R
H(80) H -0.0002 0.6869 -0.1038 0.047 Uiso 1.00 1 c R

loop_
_atom_site_aniso_label
_atom_site_aniso_U_11
_atom_site_aniso_U_22
_atom_site_aniso_U_33
_atom_site_aniso_U_12
_atom_site_aniso_U_13
_atom_site_aniso_U_23
Pt(1) 0.01898(10) 0.01938(10) 0.01956(10) -0.00121(7) 0.00852(8) 0.00009(7)
Pt(2) 0.01943(11) 0.02179(10) 0.02028(10) -0.00023(7) 0.00829(8) -0.00111(7)
P(1) 0.0311(8) 0.0272(7) 0.0243(7) 0.0043(6) 0.0124(6) 0.0049(5)
P(2) 0.0332(8) 0.0280(7) 0.0279(7) -0.0055(6) 0.0158(6) -0.0078(5)
P(3) 0.0375(9) 0.0377(8) 0.0283(7) -0.0045(6) 0.0145(7) 0.0055(6)
P(4) 0.0256(7) 0.0327(8) 0.0244(7) -0.0016(6) 0.0105(6) -0.0078(5)
Si(1) 0.0229(8) 0.0284(8) 0.0333(8) -0.0035(6) 0.0124(6) 0.0036(6)
Si(2) 0.0216(8) 0.0267(8) 0.0304(8) 0.0035(6) 0.0105(6) 0.0046(6)
Si(3) 0.0288(8) 0.0242(7) 0.0212(7) 0.0001(6) 0.0126(6) 0.0006(5)
Si(4) 0.0260(8) 0.0301(8) 0.0290(8) -0.0071(6) 0.0137(7) -0.0048(6)
Si(5) 0.0272(8) 0.0321(8) 0.0426(9) 0.0043(6) 0.0188(7) -0.0021(7)
Si(6) 0.0271(8) 0.0236(7) 0.0233(7) -0.0020(6) 0.0107(6) -0.0003(5)
Si(7) 0.0200(7) 0.0252(7) 0.0290(7) -0.0025(6) 0.0070(6) -0.0017(6)
Si(8) 0.0221(8) 0.0282(8) 0.0304(8) 0.0008(6) 0.0078(6) -0.0069(6)
C(1) 0.039(3) 0.022(3) 0.035(3) -0.001(2) 0.024(3) 0.000(2)
C(2) 0.047(4) 0.029(3) 0.054(4) -0.009(3) 0.032(3) -0.003(3)
C(3) 0.072(5) 0.026(3) 0.065(4) -0.007(3) 0.051(4) -0.004(3)
C(4) 0.086(6) 0.024(3) 0.058(4) 0.013(3) 0.051(4) 0.013(3)
C(5) 0.044(4) 0.034(3) 0.043(3) 0.010(3) 0.024(3) 0.010(3)
C(6) 0.034(3) 0.019(3) 0.030(3) 0.005(2) 0.015(2) 0.001(2)
C(7) 0.030(3) 0.024(3) 0.021(3) 0.001(2) 0.005(2) 0.001(2)
C(8) 0.039(3) 0.036(3) 0.025(3) 0.007(3) 0.011(3) 0.003(2)
C(9) 0.037(3) 0.030(3) 0.030(3) 0.002(2) 0.003(3) -0.010(2)
C(10) 0.034(4) 0.043(4) 0.048(4) -0.010(3) 0.008(3) -0.012(3)
C(11) 0.033(3) 0.040(3) 0.041(3) -0.008(3) 0.015(3) -0.006(3)
C(12) 0.028(3) 0.027(3) 0.028(3) -0.003(2) 0.008(2) -0.003(2)
C(13) 0.028(3) 0.049(4) 0.044(4) 0.004(3) 0.004(3) 0.009(3)
C(14) 0.039(4) 0.039(4) 0.069(4) 0.013(3) 0.034(3) 0.012(3)
C(15) 0.042(4) 0.042(3) 0.028(3) 0.007(3) 0.019(3) -0.003(2)
C(16) 0.054(4) 0.033(3) 0.024(3) 0.001(3) 0.021(3) 0.000(2)
C(17) 0.042(4) 0.047(4) 0.023(3) 0.004(3) 0.013(3) 0.007(2)
C(18) 0.033(3) 0.050(4) 0.026(3) -0.010(3) 0.012(3) -0.011(2)
C(19) 0.028(3) 0.053(4) 0.028(3) 0.012(3) 0.005(3) 0.008(3)
C(20) 0.066(5) 0.028(3) 0.046(4) 0.002(3) 0.032(3) 0.008(3)
C(21) 0.076(5) 0.037(4) 0.051(4) -0.009(3) 0.032(4) -0.016(3)
C(22) 0.044(4) 0.049(4) 0.043(4) -0.001(3) 0.026(3) -0.010(3)
C(23) 0.023(3) 0.018(3) 0.045(3) 0.000(2) 0.005(3) -0.004(2)
C(24) 0.031(3) 0.037(4) 0.069(5) 0.004(3) 0.015(3) -0.002(3)
C(25) 0.036(4) 0.031(3) 0.057(4) 0.006(3) -0.006(3) 0.006(3)
C(26) 0.050(4) 0.024(3) 0.047(4) 0.001(3) 0.004(3) 0.005(3)
C(27) 0.039(3) 0.028(3) 0.032(3) -0.003(2) 0.005(3) 0.001(2)
C(28) 0.033(3) 0.022(3) 0.028(3) -0.001(2) 0.004(2) 0.000(2)
C(29) 0.028(3) 0.021(3) 0.025(3) -0.006(2) 0.012(2) 0.003(2)
C(30) 0.030(3) 0.029(3) 0.029(3) -0.010(2) 0.011(2) -0.000(2)
C(31) 0.049(4) 0.029(3) 0.023(3) -0.010(3) 0.015(3) -0.009(2)
C(32) 0.044(4) 0.025(3) 0.038(3) -0.007(2) 0.023(3) -0.009(2)
C(33) 0.029(3) 0.029(3) 0.041(3) -0.000(2) 0.017(3) -0.002(2)
C(34) 0.032(3) 0.019(3) 0.030(3) -0.004(2) 0.014(2) -0.004(2)
C(35) 0.049(4) 0.040(3) 0.029(3) -0.001(3) 0.023(3) 0.002(2)
C(36) 0.038(4) 0.046(4) 0.040(3) -0.009(3) 0.020(3) 0.004(3)
C(37) 0.031(3) 0.040(3) 0.054(4) -0.011(3) 0.022(3) -0.010(3)
C(38) 0.027(3) 0.037(3) 0.038(3) -0.002(2) -0.004(3) -0.004(3)
C(39) 0.051(4) 0.066(5) 0.028(3) -0.005(3) 0.011(3) 0.010(3)
C(40) 0.039(4) 0.069(5) 0.024(3) -0.006(3) 0.010(3) -0.009(3)
C(41) 0.049(4) 0.058(4) 0.044(4) -0.007(3) 0.027(3) 0.002(3)
C(42) 0.065(5) 0.040(4) 0.053(4) 0.002(3) 0.016(4) 0.016(3)
C(43) 0.056(4) 0.037(4) 0.052(4) -0.008(3) 0.023(3) -0.024(3)
C(44) 0.027(3) 0.046(4) 0.035(3) -0.001(3) 0.003(3) -0.013(3)

loop_
_atom_type_symbol
_atom_type_description
_atom_type_scat_dispersion_real
_atom_type_scat_dispersion_imag
_atom_type_scat_source
C C 0.003 0.002
;
International Tables for Crystallography
(1992, Vol. C, Tables 4.2.6.8 and 6.1.1.4)
;
H H 0.000 0.000
;
International Tables for Crystallography
(1992, Vol. C, Table 6.1.1.4)
;
P P 0.102 0.094
;
International Tables for Crystallography
(1992, Vol. C, Tables 4.2.6.8 and 6.1.1.4)
;
Si Si 0.082 0.070
;
International Tables for Crystallography
(1992, Vol. C, Tables 4.2.6.8 and 6.1.1.4)
;
Pt Pt -1.703 8.390
;
International Tables for Crystallography
(1992, Vol. C, Tables 4.2.6.8 and 6.1.1.4)
;

loop_
_geom_angle_atom_site_label_1
_geom_angle_atom_site_label_2
_geom_angle_atom_site_label_3
_geom_angle
P(2) Pt(1) P(1) 84.53(5)
Si(1) Pt(1) P(1) 94.79(5)
Si(2) Pt(1) P(1) 178.16(4)
Si(3) Pt(1) P(1) 93.63(5)
Si(4) Pt(1) P(1) 91.93(5)
Pt(1) P(1) C(17) 107.1(2)
Pt(1) P(1) C(19) 117.7(2)
Pt(1) P(1) C(20) 121.3(2)
Si(1) Pt(1) P(2) 94.70(5)
Si(2) Pt(1) P(2) 94.41(5)
Si(3) Pt(1) P(2) 176.70(5)
Si(4) Pt(1) P(2) 92.84(6)
Pt(1) P(2) C(18) 106.7(2)
Pt(1) P(2) C(22) 118.4(2)
Pt(1) P(2) C(21) 122.2(3)
Si(2) Pt(1) Si(1) 83.79(5)
Si(3) Pt(1) Si(1) 88.18(5)
Si(4) Pt(1) Si(1) 170.35(5)
Pt(1) Si(1) C(1) 109.7(2)
Si(3) Pt(1) Si(2) 87.50(5)
Si(4) Pt(1) Si(2) 89.63(5)
Pt(1) Si(2) C(6) 108.1(2)
Pt(1) Si(2) C(14) 116.9(2)
Pt(1) Si(2) C(13) 117.6(2)
Si(4) Pt(1) Si(3) 84.48(5)
Pt(1) Si(3) C(7) 107.9(2)
Pt(1) Si(3) C(15) 115.6(2)
Pt(1) Si(3) C(16) 118.9(2)
Pt(1) Si(4) C(12) 109.7(2)
P(4) Pt(2) P(3) 84.85(5)
Si(5) Pt(2) P(3) 95.18(6)
Si(6) Pt(2) P(3) 178.92(4)
Si(7) Pt(2) P(3) 94.61(5)
Si(8) Pt(2) P(3) 91.76(6)
Pt(2) P(3) C(39) 106.4(2)
Pt(2) P(3) C(41) 118.1(2)
Pt(2) P(3) C(42) 121.1(3)
Si(5) Pt(2) P(4) 93.12(5)
Si(6) Pt(2) P(4) 94.09(5)
Si(7) Pt(2) P(4) 179.45(6)
Si(8) Pt(2) P(4) 95.83(5)
Pt(2) P(4) C(40) 105.9(2)
Pt(2) P(4) C(44) 118.6(2)
Pt(2) P(4) C(43) 122.0(2)
Si(6) Pt(2) Si(5) 84.66(6)
Si(7) Pt(2) Si(5) 86.83(5)
Si(8) Pt(2) Si(5) 169.13(5)
Pt(2) Si(5) C(23) 108.7(2)
Si(7) Pt(2) Si(6) 86.45(5)
Si(8) Pt(2) Si(6) 88.56(5)
Pt(2) Si(6) C(28) 107.4(2)
Pt(2) Si(6) C(36) 117.9(2)
Pt(2) Si(6) C(35) 117.8(2)
Si(8) Pt(2) Si(7) 84.27(5)
Pt(2) Si(7) C(29) 108.5(1)
Pt(2) Si(7) C(38) 118.9(2)
Pt(2) Si(7) C(37) 116.9(2)
Pt(2) Si(8) C(34) 109.3(2)
P(1) C(17) C(18) 110.3(4)
C(19) P(1) C(17) 103.1(3)
C(20) P(1) C(17) 101.9(3)
C(20) P(1) C(19) 103.4(3)
P(2) C(18) C(17) 111.2(3)
C(22) P(2) C(18) 102.7(3)
C(21) P(2) C(18) 100.4(3)
C(22) P(2) C(21) 103.5(4)
P(3) C(39) C(40) 109.9(4)
C(41) P(3) C(39) 103.7(3)
C(42) P(3) C(39) 102.6(3)
C(42) P(3) C(41) 102.7(4)
P(4) C(40) C(39) 110.8(5)
C(44) P(4) C(40) 102.6(3)
C(43) P(4) C(40) 101.8(3)
C(44) P(4) C(43) 103.2(3)
Si(1) C(1) C(6) 117.9(4)
Si(1) C(1) C(2) 123.0(4)
Si(2) C(6) C(1) 119.0(4)
C(14) Si(2) C(6) 101.0(3)
Si(2) C(6) C(5) 121.8(4)
C(13) Si(2) C(6) 110.4(3)
C(14) Si(2) C(13) 101.6(3)
Si(3) C(7) C(12) 119.3(4)
C(15) Si(3) C(7) 105.9(2)
C(16) Si(3) C(7) 108.2(2)
Si(3) C(7) C(8) 121.2(5)
C(16) Si(3) C(15) 99.3(3)
Si(4) C(12) C(7) 118.4(4)
Si(4) C(12) C(11) 122.8(5)
Si(5) C(23) C(28) 118.5(4)
Si(5) C(23) C(24) 122.3(6)
Si(6) C(28) C(23) 119.6(4)
C(36) Si(6) C(28) 104.6(2)
Si(6) C(28) C(27) 121.1(5)
C(35) Si(6) C(28) 108.4(2)
C(36) Si(6) C(35) 99.7(3)
Si(7) C(29) C(34) 119.0(4)
C(38) Si(7) C(29) 106.7(3)
Si(7) C(29) C(30) 122.0(4)
C(37) Si(7) C(29) 106.0(3)
C(38) Si(7) C(37) 98.7(3)
Si(8) C(34) C(29) 118.1(4)
Si(8) C(34) C(33) 122.8(4)
C(6) C(1) C(2) 119.1(5)
C(1) C(2) C(3) 121.8(6)
C(1) C(6) C(5) 118.7(6)
C(2) C(3) C(4) 119.3(7)
C(3) C(4) C(5) 120.7(6)
C(4) C(5) C(6) 120.3(5)
C(12) C(7) C(8) 119.4(5)
C(7) C(8) C(9) 120.4(6)
C(7) C(12) C(11) 118.8(5)
C(8) C(9) C(10) 119.8(5)
C(9) C(10) C(11) 120.2(6)
C(10) C(11) C(12) 121.3(7)
C(28) C(23) C(24) 118.9(6)
C(23) C(24) C(25) 120.8(7)
C(23) C(28) C(27) 119.3(5)
C(24) C(25) C(26) 120.5(6)
C(25) C(26) C(27) 120.1(6)
C(26) C(27) C(28) 120.3(7)
C(34) C(29) C(30) 118.9(5)
C(29) C(30) C(31) 121.1(5)
C(29) C(34) C(33) 119.0(4)
C(30) C(31) C(32) 119.8(5)
C(31) C(32) C(33) 120.0(6)
C(32) C(33) C(34) 121.1(5)
Pt(1) Si(1) H(1) 114(2)
Pt(1) Si(1) H(2) 118(2)
Pt(1) Si(4) H(3) 115(2)
Pt(1) Si(4) H(4) 110(2)
Pt(2) Si(5) H(41) 118(2)
Pt(2) Si(5) H(42) 126(2)
Pt(2) Si(8) H(43) 116(2)
Pt(2) Si(8) H(44) 112(3)
P(1) C(17) H(25) 109.5890
P(1) C(17) H(26) 109.5832
P(1) C(19) H(30) 109.4687
P(1) C(19) H(29) 109.4595
P(1) C(19) H(31) 109.4682
P(1) C(20) H(34) 109.4769
P(1) C(20) H(32) 109.4742
P(1) C(20) H(33) 109.4684
P(2) C(18) H(27) 109.3802
P(2) C(18) H(28) 109.3832
P(2) C(21) H(35) 109.4660
P(2) C(21) H(36) 109.4731
P(2) C(21) H(37) 109.4718
P(2) C(22) H(40) 109.4742
P(2) C(22) H(38) 109.4731
P(2) C(22) H(39) 109.4735
P(3) C(39) H(65) 109.6760
P(3) C(39) H(66) 109.6755
P(3) C(41) H(71) 109.4692
P(3) C(41) H(69) 109.4756
P(3) C(41) H(70) 109.4735
P(3) C(42) H(72) 109.4645
P(3) C(42) H(73) 109.4614
P(3) C(42) H(74) 109.4669
P(4) C(40) H(67) 109.4879
P(4) C(40) H(68) 109.4876
P(4) C(43) H(75) 109.4716
P(4) C(43) H(76) 109.4673
P(4) C(43) H(77) 109.4648
P(4) C(44) H(80) 109.4699
P(4) C(44) H(78) 109.4638
P(4) C(44) H(79) 109.4739
H(1) Si(1) C(1) 105(2)
H(2) Si(1) C(1) 105(1)
H(2) Si(1) H(1) 101(2)
Si(2) C(13) H(13) 109.4705
Si(2) C(13) H(14) 109.4687
Si(2) C(13) H(15) 109.4759
Si(2) C(14) H(18) 109.4701
Si(2) C(14) H(16) 109.4655
Si(2) C(14) H(17) 109.4664
Si(3) C(15) H(21) 109.4796
Si(3) C(15) H(19) 109.4696
Si(3) C(15) H(20) 109.4790
Si(3) C(16) H(24) 109.4646
Si(3) C(16) H(22) 109.4686
Si(3) C(16) H(23) 109.4705
H(3) Si(4) C(12) 108(2)
H(4) Si(4) C(12) 106(2)
H(4) Si(4) H(3) 106(3)
H(41) Si(5) C(23) 108(2)
H(42) Si(5) C(23) 105(2)
H(42) Si(5) H(41) 87(4)
Si(6) C(35) H(53) 109.4870
Si(6) C(35) H(54) 109.4637
Si(6) C(35) H(55) 109.4840
Si(6) C(36) H(58) 109.4760
Si(6) C(36) H(56) 109.4700
Si(6) C(36) H(57) 109.4673
Si(7) C(37) H(61) 109.4761
Si(7) C(37) H(59) 109.4772
Si(7) C(37) H(60) 109.4779
Si(7) C(38) H(64) 109.4741
Si(7) C(38) H(62) 109.4789
Si(7) C(38) H(63) 109.4626
H(43) Si(8) C(34) 107(1)
H(44) Si(8) C(34) 99(2)
H(44) Si(8) H(43) 109(3)
C(1) C(2) H(5) 119.0839
H(5) C(2) C(3) 119.0880
C(2) C(3) H(6) 120.3582
H(6) C(3) C(4) 120.3536
C(3) C(4) H(7) 119.6641
C(4) C(5) H(8) 119.8542
H(7) C(4) C(5) 119.6523
H(8) C(5) C(6) 119.8418
C(7) C(8) H(9) 119.8068
H(9) C(8) C(9) 119.8083
C(8) C(9) H(10) 120.0835
H(10) C(9) C(10) 120.1164
C(9) C(10) H(11) 119.8929
C(10) C(11) H(12) 119.3416
H(11) C(10) C(11) 119.8723
H(12) C(11) C(12) 119.3273
H(14) C(13) H(13) 109.4682
H(15) C(13) H(13) 109.4748
H(15) C(13) H(14) 109.4692
H(18) C(14) H(16) 109.4792
H(17) C(14) H(16) 109.4669
H(18) C(14) H(17) 109.4792
H(21) C(15) H(19) 109.4643
H(20) C(15) H(19) 109.4670
H(21) C(15) H(20) 109.4678
H(24) C(16) H(22) 109.4670
H(23) C(16) H(22) 109.4758
H(24) C(16) H(23) 109.4807
H(25) C(17) C(18) 109.6002
H(26) C(17) C(18) 109.5874
C(17) C(18) H(27) 109.3849
C(17) C(18) H(28) 109.3810
H(26) C(17) H(25) 108.1217
H(28) C(18) H(27) 108.0074
H(30) C(19) H(29) 109.4778
H(31) C(19) H(29) 109.4763
H(31) C(19) H(30) 109.4767
H(34) C(20) H(32) 109.4718
H(33) C(20) H(32) 109.4686
H(34) C(20) H(33) 109.4675
H(36) C(21) H(35) 109.4765
H(37) C(21) H(35) 109.4720
H(37) C(21) H(36) 109.4680
H(40) C(22) H(38) 109.4660
H(39) C(22) H(38) 109.4642
H(40) C(22) H(39) 109.4762
C(23) C(24) H(45) 119.5975
H(45) C(24) C(25) 119.5768
C(24) C(25) H(46) 119.7522
C(25) C(26) H(47) 119.9389
H(46) C(25) C(26) 119.7636
C(26) C(27) H(48) 119.8288
H(47) C(26) C(27) 119.9306
H(48) C(27) C(28) 119.8347
C(29) C(30) H(49) 119.4725
H(49) C(30) C(31) 119.4700
C(30) C(31) H(50) 120.0805
H(50) C(31) C(32) 120.0889
C(31) C(32) H(51) 119.9995
C(32) C(33) H(52) 119.4271
H(51) C(32) C(33) 120.0079
H(52) C(33) C(34) 119.4300
H(54) C(35) H(53) 109.4583
H(55) C(35) H(53) 109.4706
H(55) C(35) H(54) 109.4637
H(58) C(36) H(56) 109.4726
H(57) C(36) H(56) 109.4782
H(58) C(36) H(57) 109.4632
H(61) C(37) H(59) 109.4681
H(60) C(37) H(59) 109.4670
H(61) C(37) H(60) 109.4610
H(64) C(38) H(62) 109.4698
H(63) C(38) H(62) 109.4711
H(64) C(38) H(63) 109.4708
H(65) C(39) C(40) 109.6809
H(66) C(39) C(40) 109.6681
C(39) C(40) H(67) 109.4860
C(39) C(40) H(68) 109.4879
H(66) C(39) H(65) 108.1810
H(68) C(40) H(67) 108.0742
H(71) C(41) H(69) 109.4769
H(70) C(41) H(69) 109.4731
H(71) C(41) H(70) 109.4590
H(73) C(42) H(72) 109.4766
H(74) C(42) H(72) 109.4826
H(74) C(42) H(73) 109.4754
H(76) C(43) H(75) 109.4746
H(77) C(43) H(75) 109.4764
H(77) C(43) H(76) 109.4725
H(80) C(44) H(78) 109.4678
H(79) C(44) H(78) 109.4678
H(80) C(44) H(79) 109.4840

loop_
_geom_bond_atom_site_label_1
_geom_bond_atom_site_label_2
_geom_bond_distance
Pt(1) P(1) 2.356(1)
Pt(1) P(2) 2.358(2)
Pt(1) Si(1) 2.406(2)
Pt(1) Si(2) 2.404(1)
Pt(1) Si(3) 2.406(1)
Pt(1) Si(4) 2.394(2)
Pt(2) P(3) 2.362(2)
Pt(2) P(4) 2.358(1)
Pt(2) Si(5) 2.394(2)
Pt(2) Si(6) 2.401(2)
Pt(2) Si(7) 2.406(1)
Pt(2) Si(8) 2.402(2)
P(1) C(17) 1.830(7)
P(1) C(19) 1.818(6)
P(1) C(20) 1.796(6)
P(2) C(18) 1.825(5)
P(2) C(21) 1.832(6)
P(2) C(22) 1.807(8)
P(3) C(39) 1.833(5)
P(3) C(41) 1.824(8)
P(3) C(42) 1.808(6)
P(4) C(40) 1.833(7)
P(4) C(43) 1.812(6)
P(4) C(44) 1.815(6)
Si(1) C(1) 1.878(5)
Si(2) C(6) 1.903(6)
Si(2) C(13) 1.891(5)
Si(2) C(14) 1.885(8)
Si(3) C(7) 1.916(5)
Si(3) C(15) 1.907(6)
Si(3) C(16) 1.888(6)
Si(4) C(12) 1.883(5)
Si(5) C(23) 1.890(6)
Si(6) C(28) 1.903(5)
Si(6) C(35) 1.899(7)
Si(6) C(36) 1.892(6)
Si(7) C(29) 1.898(6)
Si(7) C(37) 1.895(7)
Si(7) C(38) 1.891(5)
Si(8) C(34) 1.893(5)
C(1) C(2) 1.406(9)
C(1) C(6) 1.398(7)
C(2) C(3) 1.359(8)
C(3) C(4) 1.37(1)
C(4) C(5) 1.40(1)
C(5) C(6) 1.393(7)
C(7) C(8) 1.407(7)
C(7) C(12) 1.390(9)
C(8) C(9) 1.397(8)
C(9) C(10) 1.37(1)
C(10) C(11) 1.373(9)
C(11) C(12) 1.406(8)
C(12) C(7) 1.390(9)
C(12) C(11) 1.406(8)
C(17) C(18) 1.519(8)
C(23) C(24) 1.421(8)
C(23) C(28) 1.38(1)
C(24) C(25) 1.37(1)
C(25) C(26) 1.37(1)
C(26) C(27) 1.389(8)
C(27) C(28) 1.414(8)
C(29) C(30) 1.400(7)
C(29) C(34) 1.401(7)
C(30) C(31) 1.386(9)
C(31) C(32) 1.391(7)
C(32) C(33) 1.367(7)
C(33) C(34) 1.414(8)
C(39) C(40) 1.52(1)
Si(1) H(1) 1.51(6)
Si(1) H(2) 1.54(4)
Si(4) H(3) 1.39(6)
Si(4) H(4) 1.39(6)
Si(5) H(41) 1.33(6)
Si(5) H(42) 1.36(7)
Si(8) H(43) 1.40(4)
Si(8) H(44) 1.35(9)
C(2) H(5) 0.9500
C(3) H(6) 0.9501
C(4) H(7) 0.9499
C(5) H(8) 0.9500
C(8) H(9) 0.9500
C(9) H(10) 0.9501
C(10) H(11) 0.9502
C(11) H(12) 0.9501
C(13) H(13) 0.9800
C(13) H(14) 0.9800
C(13) H(15) 0.9800
C(14) H(16) 0.9801
C(14) H(17) 0.9800
C(14) H(18) 0.9799
C(15) H(19) 0.9800
C(15) H(20) 0.9800
C(15) H(21) 0.9799
C(16) H(22) 0.9800
C(16) H(23) 0.9798
C(16) H(24) 0.9800
C(17) H(25) 0.9900
C(17) H(26) 0.9900
C(18) H(27) 0.9900
C(18) H(28) 0.9899
C(19) H(29) 0.9800
C(19) H(30) 0.9800
C(19) H(31) 0.9798
C(20) H(32) 0.9799
C(20) H(33) 0.9800
C(20) H(34) 0.9800
C(21) H(35) 0.9800
C(21) H(36) 0.9800
C(21) H(37) 0.9800
C(22) H(38) 0.9800
C(22) H(39) 0.9800
C(22) H(40) 0.9799
C(24) H(45) 0.9499
C(25) H(46) 0.9501
C(26) H(47) 0.9499
C(27) H(48) 0.9500
C(30) H(49) 0.9500
C(31) H(50) 0.9499
C(32) H(51) 0.9500
C(33) H(52) 0.9499
C(35) H(53) 0.9800
C(35) H(54) 0.9802
C(35) H(55) 0.9800
C(36) H(56) 0.9800
C(36) H(57) 0.9800
C(36) H(58) 0.9800
C(37) H(59) 0.9800
C(37) H(60) 0.9801
C(37) H(61) 0.9800
C(38) H(62) 0.9800
C(38) H(63) 0.9800
C(38) H(64) 0.9799
C(39) H(65) 0.9899
C(39) H(66) 0.9900
C(40) H(67) 0.9899
C(40) H(68) 0.9900
C(41) H(69) 0.9799
C(41) H(70) 0.9801
C(41) H(71) 0.9800
C(42) H(72) 0.9799
C(42) H(73) 0.9801
C(42) H(74) 0.9799
C(43) H(75) 0.9801
C(43) H(76) 0.9800
C(43) H(77) 0.9800
C(44) H(78) 0.9800
C(44) H(79) 0.9799
C(44) H(80) 0.9799
